data_7225593
loop_
_publ_author_name
'Cai, Li-Xuan'
'Chen, Cheng'
'Zhang, Ya-Jun'
'Yang, Xiao-Dong'
'Zhang, Jie'

_publ_section_title
;
 Photodimerization of an olefin-containing pyridinium-based metal--organic
 complex and isomerization of its cyclobutane product upon
 recrystallization
;
_journal_issue 38
_journal_name_full CrystEngComm
_journal_page_first 7347
_journal_paper_doi 10.1039/C6CE00724D
_journal_volume 18
_journal_year 2016
_chemical_formula_sum 'C20 H16 Cd Cl2 N2 O2'
_chemical_formula_weight 499.65
_chemical_name_systematic
; 
 ? 
;
_space_group_IT_number 15
_symmetry_cell_setting monoclinic
_symmetry_space_group_name_Hall '-C 2yc'
_symmetry_space_group_name_H-M 'C 1 2/c 1'
_atom_sites_solution_hydrogens geom
_atom_sites_solution_primary direct
_atom_sites_solution_secondary difmap
_audit_creation_method SHELXL-97
_audit_update_record
;
2016-06-22 deposited with the CCDC.
2016-06-22 downloaded from the CCDC.
;
_cell_angle_alpha 90.00
_cell_angle_beta 125.270(6)
_cell_angle_gamma 90.00
_cell_formula_units_Z 8
_cell_length_a 27.982(8)
_cell_length_b 12.703(4)
_cell_length_c 16.341(5)
_cell_measurement_reflns_used 6687
_cell_measurement_temperature 293
_cell_measurement_theta_max 27.5087
_cell_measurement_theta_min 2.0307
_cell_volume 4742(3)
_computing_cell_refinement 'CrystalClear (Rigaku Inc., 2008)'
_computing_data_collection 'CrystalClear (Rigaku Inc., 2008)'
_computing_data_reduction 'CrystalClear (Rigaku Inc., 2008)'
_computing_structure_refinement 'SHELXL-97 (Sheldrick, 1997)'
_computing_structure_solution 'SHELXS-97 (Sheldrick, 1990)'
_diffrn_ambient_temperature 293
_diffrn_measured_fraction_theta_full 0.968
_diffrn_measured_fraction_theta_max 0.968
_diffrn_measurement_device_type 'Saturn724+ (2x2 bin mode)'
_diffrn_measurement_method CCD_Profile_fitting
_diffrn_radiation_monochromator Confocal
_diffrn_radiation_source 'sealed tube'
_diffrn_radiation_type MoK\a
_diffrn_radiation_wavelength 0.71073
_diffrn_reflns_av_R_equivalents 0.0885
_diffrn_reflns_av_sigmaI/netI 0.0959
_diffrn_reflns_limit_h_max 35
_diffrn_reflns_limit_h_min -33
_diffrn_reflns_limit_k_max 16
_diffrn_reflns_limit_k_min -16
_diffrn_reflns_limit_l_max 21
_diffrn_reflns_limit_l_min -17
_diffrn_reflns_number 18295
_diffrn_reflns_theta_full 27.39
_diffrn_reflns_theta_max 27.39
_diffrn_reflns_theta_min 2.03
_exptl_absorpt_coefficient_mu 1.161
_exptl_absorpt_correction_T_max 1.0000
_exptl_absorpt_correction_T_min 0.8153
_exptl_absorpt_correction_type multi-scan
_exptl_crystal_colour 'light yellow'
_exptl_crystal_density_diffrn 1.400
_exptl_crystal_density_method 'not measured'
_exptl_crystal_description sheet
_exptl_crystal_F_000 1984
_exptl_crystal_size_max 0.3
_exptl_crystal_size_mid 0.25
_exptl_crystal_size_min 0.25
_refine_diff_density_max 0.616
_refine_diff_density_min -0.517
_refine_diff_density_rms 0.105
_refine_ls_extinction_method none
_refine_ls_goodness_of_fit_ref 0.959
_refine_ls_hydrogen_treatment mixed
_refine_ls_matrix_type full
_refine_ls_number_parameters 244
_refine_ls_number_reflns 5206
_refine_ls_number_restraints 0
_refine_ls_restrained_S_all 0.959
_refine_ls_R_factor_all 0.0626
_refine_ls_R_factor_gt 0.0466
_refine_ls_shift/su_max 0.000
_refine_ls_shift/su_mean 0.000
_refine_ls_structure_factor_coef Fsqd
_refine_ls_weighting_details 'calc w=1/[\s^2^(Fo^2^)+(0.0673P)^2^+0.0000P] where P=(Fo^2^+2Fc^2^)/3'
_refine_ls_weighting_scheme calc
_refine_ls_wR_factor_gt 0.1352
_refine_ls_wR_factor_ref 0.1426
_reflns_number_gt 3286
_reflns_number_total 5206
_reflns_threshold_expression >2sigma(I)
_cod_data_source_file c6ce00724d2.cif
_cod_data_source_block 1
_cod_depositor_comments
;
The following automatic conversions were performed:

'_symmetry_cell_setting' value 'Monoclinic' changed to 'monoclinic'
according to
/usr/data/users/saulius/crontab/automatic-downloads/rss-feeds/RSC/lib/dictionaries/cif_core.dic
dictionary named 'cif_core.dic' version 2.4.2 from 2011-04-26.

'_exptl_absorpt_correction_type' value 'Multi-scan' changed to
'multi-scan' according to
/usr/data/users/saulius/crontab/automatic-downloads/rss-feeds/RSC/lib/dictionaries/cif_core.dic
dictionary named 'cif_core.dic' version 2.4.2 from 2011-04-26.

Automatic conversion script
Id: cif_fix_values 4268 2015-11-12 08:31:59Z antanas 

 Adding full bibliography for 7225592--7225593.cif.
;
_cod_original_cell_volume 4742(2)
_cod_original_sg_symbol_H-M 'C 2/c'
_cod_database_code 7225593

loop_
_symmetry_equiv_pos_as_xyz
'x, y, z'
'-x, y, -z+1/2'
'x+1/2, y+1/2, z'
'-x+1/2, y+1/2, -z+1/2'
'-x, -y, -z'
'x, -y, z-1/2'
'-x+1/2, -y+1/2, -z'
'x+1/2, -y+1/2, z-1/2'

loop_
_atom_site_label
_atom_site_type_symbol
_atom_site_fract_x
_atom_site_fract_y
_atom_site_fract_z
_atom_site_U_iso_or_equiv
_atom_site_adp_type
_atom_site_occupancy
_atom_site_symmetry_multiplicity
_atom_site_calc_flag
_atom_site_refinement_flags
Cd1 Cd 0.226068(13) 0.35634(3) 0.05491(2) 0.04525(15) Uani 1 1 d .
Cl1 Cl 0.24042(6) 0.33951(9) -0.08979(9) 0.0530(3) Uani 1 1 d .
Cl2 Cl 0.30591(6) 0.49008(12) 0.14679(12) 0.0766(4) Uani 1 1 d .
O1 O -0.12591(12) 0.3016(3) 0.5493(2) 0.0571(9) Uani 1 1 d .
O2 O -0.14542(14) 0.4724(3) 0.5220(3) 0.0642(9) Uani 1 1 d .
C1 C 0.2413(2) 0.4053(4) 0.2660(4) 0.0555(12) Uani 1 1 d .
H1 H 0.2669 0.4583 0.2713 0.067 Uiso 1 1 d R
C2 C 0.2325(2) 0.3970(4) 0.3431(4) 0.0624(14) Uani 1 1 d .
H2 H 0.2521 0.4434 0.3990 0.075 Uiso 1 1 d R
C3 C 0.1932(2) 0.3223(4) 0.3357(4) 0.0536(12) Uani 1 1 d .
C4 C 0.1665(2) 0.2568(4) 0.2541(4) 0.0608(14) Uani 1 1 d .
H3 H 0.1394 0.2050 0.2452 0.073 Uiso 1 1 d R
C5 C 0.1805(2) 0.2674(4) 0.1847(4) 0.0655(14) Uani 1 1 d .
H4 H 0.1634 0.2190 0.1305 0.079 Uiso 1 1 d R
C6 C 0.1844(2) 0.3187(4) 0.4138(4) 0.0614(14) Uani 1 1 d .
H5 H 0.2050 0.3689 0.4663 0.074 Uiso 1 1 d R
C7 C 0.1488(3) 0.2514(4) 0.4183(5) 0.0706(16) Uani 1 1 d .
H6 H 0.1288 0.1999 0.3670 0.085 Uiso 1 1 d R
C8 C 0.1392(2) 0.2518(4) 0.4976(4) 0.0598(14) Uani 1 1 d .
C9 C 0.1711(2) 0.3128(4) 0.5824(4) 0.0528(12) Uani 1 1 d .
H7 H 0.2026 0.3550 0.5947 0.063 Uiso 1 1 d R
C10 C 0.1565(2) 0.3124(4) 0.6489(4) 0.0575(13) Uani 1 1 d .
H8 H 0.1795 0.3530 0.7084 0.069 Uiso 1 1 d R
C11 C 0.0784(3) 0.1985(5) 0.5516(5) 0.0770(17) Uani 1 1 d .
H9 H 0.0463 0.1593 0.5408 0.092 Uiso 1 1 d R
C12 C 0.0919(3) 0.1904(5) 0.4832(5) 0.0854(19) Uani 1 1 d .
H10 H 0.0696 0.1451 0.4270 0.102 Uiso 1 1 d R
C13 C 0.0947(2) 0.2669(4) 0.7048(4) 0.0620(14) Uani 1 1 d .
H11A H 0.1304 0.2788 0.7732 0.074 Uiso 1 1 d R
H11B H 0.0766 0.2003 0.7054 0.074 Uiso 1 1 d R
C14 C 0.0525(2) 0.3555(4) 0.6775(4) 0.0590(13) Uani 1 1 d .
C15 C 0.0727(3) 0.4572(5) 0.6958(5) 0.099(2) Uani 1 1 d .
H12 H 0.1130 0.4716 0.7272 0.119 Uiso 1 1 d R
C16 C 0.0328(3) 0.5412(5) 0.6638(6) 0.110(3) Uani 1 1 d .
H13 H 0.0464 0.6119 0.6777 0.132 Uiso 1 1 d R
C17 C -0.0267(3) 0.5215(4) 0.6175(5) 0.0834(19) Uani 1 1 d .
H14 H -0.0537 0.5782 0.5936 0.100 Uiso 1 1 d R
C18 C -0.04502(19) 0.4185(4) 0.6048(4) 0.0514(12) Uani 1 1 d .
C19 C -0.00679(18) 0.3362(4) 0.6317(3) 0.0460(11) Uani 1 1 d .
H15 H -0.0205 0.2656 0.6193 0.055 Uiso 1 1 d R
C20 C -0.11036(19) 0.3958(4) 0.5565(3) 0.0526(12) Uani 1 1 d .
N1 N 0.21517(17) 0.3418(3) 0.1884(3) 0.0509(10) Uani 1 1 d .
N2 N 0.11136(17) 0.2567(3) 0.6350(3) 0.0555(10) Uani 1 1 d .

loop_
_atom_site_aniso_label
_atom_site_aniso_U_11
_atom_site_aniso_U_22
_atom_site_aniso_U_33
_atom_site_aniso_U_23
_atom_site_aniso_U_13
_atom_site_aniso_U_12
Cd1 0.0399(2) 0.0444(2) 0.0474(2) -0.00093(14) 0.02288(17) -0.00007(14)
Cl1 0.0641(8) 0.0464(6) 0.0508(7) 0.0077(5) 0.0344(6) 0.0088(5)
Cl2 0.0674(9) 0.0750(9) 0.0912(10) -0.0317(8) 0.0481(8) -0.0301(7)
O1 0.0380(17) 0.053(2) 0.071(2) 0.0029(17) 0.0263(16) -0.0057(15)
O2 0.0416(19) 0.054(2) 0.088(3) -0.0025(19) 0.0320(18) 0.0021(16)
C1 0.064(3) 0.047(3) 0.063(3) -0.005(2) 0.041(3) -0.001(2)
C2 0.080(4) 0.042(3) 0.062(3) -0.008(2) 0.039(3) 0.006(3)
C3 0.068(3) 0.048(3) 0.061(3) 0.006(2) 0.047(3) 0.014(2)
C4 0.066(3) 0.064(3) 0.066(3) -0.010(3) 0.047(3) -0.011(3)
C5 0.068(3) 0.068(3) 0.060(3) -0.015(3) 0.036(3) -0.012(3)
C6 0.077(4) 0.056(3) 0.064(3) 0.006(3) 0.047(3) 0.017(3)
C7 0.081(4) 0.069(4) 0.076(4) -0.012(3) 0.054(3) 0.001(3)
C8 0.066(3) 0.059(3) 0.077(4) 0.007(3) 0.054(3) 0.012(3)
C9 0.052(3) 0.060(3) 0.059(3) 0.005(2) 0.040(3) 0.004(2)
C10 0.055(3) 0.063(3) 0.048(3) 0.009(2) 0.026(2) 0.010(2)
C11 0.083(4) 0.082(4) 0.098(5) -0.017(4) 0.071(4) -0.020(3)
C12 0.097(5) 0.077(4) 0.101(5) -0.030(4) 0.069(4) -0.030(4)
C13 0.049(3) 0.087(4) 0.061(3) 0.013(3) 0.038(3) 0.011(3)
C14 0.045(3) 0.073(4) 0.056(3) -0.001(3) 0.028(2) 0.004(2)
C15 0.055(4) 0.080(4) 0.145(6) -0.039(4) 0.048(4) -0.019(3)
C16 0.071(4) 0.062(4) 0.206(8) -0.043(5) 0.086(5) -0.028(3)
C17 0.057(3) 0.058(3) 0.135(6) -0.018(3) 0.055(4) -0.009(3)
C18 0.036(2) 0.062(3) 0.064(3) -0.011(2) 0.033(2) -0.006(2)
C19 0.041(2) 0.051(3) 0.045(2) -0.001(2) 0.024(2) -0.003(2)
C20 0.038(2) 0.069(3) 0.049(3) -0.002(2) 0.025(2) -0.001(2)
N1 0.054(2) 0.054(2) 0.057(2) -0.0051(19) 0.039(2) -0.0002(19)
N2 0.050(2) 0.061(3) 0.064(3) 0.007(2) 0.037(2) 0.007(2)

loop_
_atom_type_symbol
_atom_type_description
_atom_type_scat_dispersion_real
_atom_type_scat_dispersion_imag
_atom_type_scat_source
C C 0.0033 0.0016 'International Tables Vol C Tables 4.2.6.8 and 6.1.1.4'
Cd Cd -0.8075 1.2024 'International Tables Vol C Tables 4.2.6.8 and 6.1.1.4'
Cl Cl 0.1484 0.1585 'International Tables Vol C Tables 4.2.6.8 and 6.1.1.4'
N N 0.0061 0.0033 'International Tables Vol C Tables 4.2.6.8 and 6.1.1.4'
O O 0.0106 0.0060 'International Tables Vol C Tables 4.2.6.8 and 6.1.1.4'
H H 0.0000 0.0000 'International Tables Vol C Tables 4.2.6.8 and 6.1.1.4'

loop_
_geom_angle_atom_site_label_1
_geom_angle_atom_site_label_2
_geom_angle_atom_site_label_3
_geom_angle
_geom_angle_site_symmetry_1
_geom_angle_site_symmetry_3
O2 Cd1 N1 86.98(13) 2 .
O2 Cd1 O1 55.65(11) 2 2
N1 Cd1 O1 84.95(13) . 2
O2 Cd1 Cl2 98.25(10) 2 .
N1 Cd1 Cl2 92.60(10) . .
O1 Cd1 Cl2 153.84(9) 2 .
O2 Cd1 Cl1 145.72(9) 2 7
N1 Cd1 Cl1 86.87(10) . 7
O1 Cd1 Cl1 90.22(9) 2 7
Cl2 Cd1 Cl1 115.70(5) . 7
O2 Cd1 Cl1 99.66(10) 2 .
N1 Cd1 Cl1 170.78(10) . .
O1 Cd1 Cl1 93.50(9) 2 .
Cl2 Cd1 Cl1 92.74(5) . .
Cl1 Cd1 Cl1 84.05(4) 7 .
O2 Cd1 C20 27.92(13) 2 2
N1 Cd1 C20 83.88(14) . 2
O1 Cd1 C20 27.81(13) 2 2
Cl2 Cd1 C20 126.03(12) . 2
Cl1 Cd1 C20 117.82(12) 7 2
Cl1 Cd1 C20 98.98(11) . 2
Cd1 Cl1 Cd1 95.95(4) 7 .
C20 O1 Cd1 89.4(3) . 2
C20 O2 Cd1 90.8(3) . 2
N1 C1 C2 121.8(5) . .
N1 C1 H1 119.6 . .
C2 C1 H1 118.6 . .
C3 C2 C1 120.1(5) . .
C3 C2 H2 119.5 . .
C1 C2 H2 120.4 . .
C4 C3 C2 117.0(5) . .
C4 C3 C6 124.8(5) . .
C2 C3 C6 118.2(5) . .
C3 C4 C5 118.6(5) . .
C3 C4 H3 120.5 . .
C5 C4 H3 120.9 . .
N1 C5 C4 124.6(5) . .
N1 C5 H4 117.6 . .
C4 C5 H4 117.8 . .
C7 C6 C3 125.6(5) . .
C7 C6 H5 117.3 . .
C3 C6 H5 117.1 . .
C6 C7 C8 124.4(5) . .
C6 C7 H6 117.9 . .
C8 C7 H6 117.7 . .
C9 C8 C12 118.1(5) . .
C9 C8 C7 123.3(5) . .
C12 C8 C7 118.4(5) . .
C10 C9 C8 118.9(5) . .
C10 C9 H7 120.2 . .
C8 C9 H7 120.9 . .
N2 C10 C9 123.4(5) . .
N2 C10 H8 118.1 . .
C9 C10 H8 118.5 . .
N2 C11 C12 121.1(5) . .
N2 C11 H9 119.8 . .
C12 C11 H9 119.0 . .
C11 C12 C8 119.2(6) . .
C11 C12 H10 119.7 . .
C8 C12 H10 121.2 . .
N2 C13 C14 112.6(4) . .
N2 C13 H11A 109.0 . .
C14 C13 H11A 109.2 . .
N2 C13 H11B 109.1 . .
C14 C13 H11B 108.9 . .
H11A C13 H11B 107.9 . .
C15 C14 C19 119.7(5) . .
C15 C14 C13 119.2(5) . .
C19 C14 C13 121.1(5) . .
C14 C15 C16 119.7(5) . .
C14 C15 H12 120.6 . .
C16 C15 H12 119.6 . .
C17 C16 C15 120.3(5) . .
C17 C16 H13 119.1 . .
C15 C16 H13 120.4 . .
C18 C17 C16 118.4(5) . .
C18 C17 H14 121.3 . .
C16 C17 H14 120.2 . .
C19 C18 C17 121.4(4) . .
C19 C18 C20 119.6(4) . .
C17 C18 C20 118.9(5) . .
C18 C19 C14 120.2(4) . .
C18 C19 H15 120.3 . .
C14 C19 H15 119.4 . .
O1 C20 O2 123.8(4) . .
O1 C20 C18 118.1(4) . .
O2 C20 C18 118.1(5) . .
O1 C20 Cd1 62.8(2) . 2
O2 C20 Cd1 61.3(2) . 2
C18 C20 Cd1 171.1(3) . 2
C1 N1 C5 117.7(4) . .
C1 N1 Cd1 123.0(3) . .
C5 N1 Cd1 119.4(3) . .
C11 N2 C10 119.1(5) . .
C11 N2 C13 119.9(4) . .
C10 N2 C13 120.7(4) . .

loop_
_geom_bond_atom_site_label_1
_geom_bond_atom_site_label_2
_geom_bond_distance
_geom_bond_site_symmetry_2
Cd1 O2 2.360(3) 2
Cd1 N1 2.378(4) .
Cd1 O1 2.393(3) 2
Cd1 Cl2 2.5015(14) .
Cd1 Cl1 2.6032(14) 7
Cd1 Cl1 2.6258(15) .
Cd1 C20 2.691(5) 2
Cl1 Cd1 2.6032(14) 7
O1 C20 1.256(6) .
O1 Cd1 2.393(3) 2
O2 C20 1.260(6) .
O2 Cd1 2.360(3) 2
C1 N1 1.313(6) .
C1 C2 1.421(7) .
C1 H1 0.9500 .
C2 C3 1.403(7) .
C2 H2 0.9500 .
C3 C4 1.371(7) .
C3 C6 1.433(7) .
C4 C5 1.402(7) .
C4 H3 0.9501 .
C5 N1 1.330(6) .
C5 H4 0.9500 .
C6 C7 1.347(7) .
C6 H5 0.9500 .
C7 C8 1.467(8) .
C7 H6 0.9500 .
C8 C9 1.375(7) .
C8 C12 1.433(7) .
C9 C10 1.361(7) .
C9 H7 0.9500 .
C10 N2 1.350(6) .
C10 H8 0.9499 .
C11 N2 1.343(7) .
C11 C12 1.374(8) .
C11 H9 0.9501 .
C12 H10 0.9500 .
C13 N2 1.465(6) .
C13 C14 1.501(7) .
C13 H11A 0.9900 .
C13 H11B 0.9901 .
C14 C15 1.372(8) .
C14 C19 1.392(6) .
C15 C16 1.408(8) .
C15 H12 0.9500 .
C16 C17 1.397(7) .
C16 H13 0.9501 .
C17 C18 1.376(7) .
C17 H14 0.9500 .
C18 C19 1.374(6) .
C18 C20 1.544(6) .
C19 H15 0.9501 .
C20 Cd1 2.691(5) 2

loop_
_geom_torsion_atom_site_label_1
_geom_torsion_atom_site_label_2
_geom_torsion_atom_site_label_3
_geom_torsion_atom_site_label_4
_geom_torsion
_geom_torsion_site_symmetry_1
_geom_torsion_site_symmetry_4
O2 Cd1 Cl1 Cd1 -145.59(9) 2 7
N1 Cd1 Cl1 Cd1 -9.8(6) . 7
O1 Cd1 Cl1 Cd1 -89.85(9) 2 7
Cl2 Cd1 Cl1 Cd1 115.56(5) . 7
Cl1 Cd1 Cl1 Cd1 0.0 7 7
C20 Cd1 Cl1 Cd1 -117.30(12) 2 7
N1 C1 C2 C3 -2.7(8) . .
C1 C2 C3 C4 2.6(7) . .
C1 C2 C3 C6 -178.2(4) . .
C2 C3 C4 C5 0.8(7) . .
C6 C3 C4 C5 -178.4(5) . .
C3 C4 C5 N1 -4.7(8) . .
C4 C3 C6 C7 -0.2(9) . .
C2 C3 C6 C7 -179.3(5) . .
C3 C6 C7 C8 -178.0(5) . .
C6 C7 C8 C9 -8.3(9) . .
C6 C7 C8 C12 167.8(5) . .
C12 C8 C9 C10 0.0(7) . .
C7 C8 C9 C10 176.1(5) . .
C8 C9 C10 N2 -1.5(7) . .
N2 C11 C12 C8 -4.9(10) . .
C9 C8 C12 C11 3.1(9) . .
C7 C8 C12 C11 -173.2(6) . .
N2 C13 C14 C15 -75.0(7) . .
N2 C13 C14 C19 103.3(6) . .
C19 C14 C15 C16 -3.1(10) . .
C13 C14 C15 C16 175.3(6) . .
C14 C15 C16 C17 2.9(12) . .
C15 C16 C17 C18 0.4(11) . .
C16 C17 C18 C19 -3.4(9) . .
C16 C17 C18 C20 178.3(6) . .
C17 C18 C19 C14 3.2(8) . .
C20 C18 C19 C14 -178.5(4) . .
C15 C14 C19 C18 0.1(8) . .
C13 C14 C19 C18 -178.3(4) . .
Cd1 O1 C20 O2 6.2(5) 2 .
Cd1 O1 C20 C18 -170.0(4) 2 .
Cd1 O2 C20 O1 -6.3(5) 2 .
Cd1 O2 C20 C18 169.9(4) 2 .
C19 C18 C20 O1 4.7(7) . .
C17 C18 C20 O1 -177.0(5) . .
C19 C18 C20 O2 -171.8(4) . .
C17 C18 C20 O2 6.5(7) . .
C19 C18 C20 Cd1 -88(2) . 2
C17 C18 C20 Cd1 90(2) . 2
C2 C1 N1 C5 -1.0(7) . .
C2 C1 N1 Cd1 177.9(3) . .
C4 C5 N1 C1 4.8(8) . .
C4 C5 N1 Cd1 -174.1(4) . .
O2 Cd1 N1 C1 -89.1(4) 2 .
O1 Cd1 N1 C1 -144.8(4) 2 .
Cl2 Cd1 N1 C1 9.1(4) . .
Cl1 Cd1 N1 C1 124.7(4) 7 .
Cl1 Cd1 N1 C1 134.5(5) . .
C20 Cd1 N1 C1 -116.9(4) 2 .
O2 Cd1 N1 C5 89.8(4) 2 .
O1 Cd1 N1 C5 34.0(4) 2 .
Cl2 Cd1 N1 C5 -172.1(4) . .
Cl1 Cd1 N1 C5 -56.5(4) 7 .
Cl1 Cd1 N1 C5 -46.7(8) . .
C20 Cd1 N1 C5 61.9(4) 2 .
C12 C11 N2 C10 3.6(9) . .
C12 C11 N2 C13 177.8(5) . .
C9 C10 N2 C11 -0.3(7) . .
C9 C10 N2 C13 -174.5(4) . .
C14 C13 N2 C11 -87.0(6) . .
C14 C13 N2 C10 87.2(6) . .
